data_1553478
loop_
_publ_author_name
'He, Bairong'
'Nie, Han'
'Luo, Wenwen'
'Hu, Rongrong'
'Qin, Anjun'
'Zhao, Zujin'
'Tang, Ben Zhong'

_publ_section_title
;
 Synthesis, structure and optical properties of tetraphenylethene
 derivatives with through-space conjugation between benzene and various
 planar chromophores
;
_journal_issue 9
_journal_name_full 'Organic Chemistry Frontiers'
_journal_page_first 1091
_journal_paper_doi 10.1039/C6QO00204H
_journal_volume 3
_journal_year 2016
_chemical_formula_moiety 'C42 H28'
_chemical_formula_sum 'C42 H28'
_chemical_formula_weight 532.64
_space_group_IT_number 14
_space_group_name_Hall '-P 2ybc'
_space_group_name_H-M_alt 'P 1 21/c 1'
_symmetry_cell_setting monoclinic
_symmetry_space_group_name_Hall '-P 2ybc'
_symmetry_space_group_name_H-M 'P 1 21/c 1'
_atom_sites_solution_hydrogens geom
_atom_sites_solution_primary direct
_atom_sites_solution_secondary difmap
_audit_block_doi 10.5517/cc1k2mw4
_audit_creation_method SHELXL-97
_audit_update_record
;
2015-10-21 deposited with the CCDC.
2016-06-29 downloaded from the CCDC.
;
_cell_angle_alpha 90.00
_cell_angle_beta 96.324(2)
_cell_angle_gamma 90.00
_cell_formula_units_Z 4
_cell_length_a 9.5798(2)
_cell_length_b 10.2198(3)
_cell_length_c 29.4004(8)
_cell_measurement_reflns_used 3137
_cell_measurement_temperature 173
_cell_measurement_theta_max 71.4031
_cell_measurement_theta_min 4.6403
_cell_volume 2860.89(13)
_computing_cell_refinement
;
CrysAlisPro, Oxford Diffraction Ltd.,
Version 1.171.33.66 (release 28-04-2010 CrysAlis171 .NET)
(compiled Apr 28 2010,14:27:37)
;
_computing_data_collection
;
CrysAlisPro, Oxford Diffraction Ltd.,
Version 1.171.33.66 (release 28-04-2010 CrysAlis171 .NET)
(compiled Apr 28 2010,14:27:37)
;
_computing_data_reduction
;
CrysAlisPro, Oxford Diffraction Ltd.,
Version 1.171.33.66 (release 28-04-2010 CrysAlis171 .NET)
(compiled Apr 28 2010,14:27:37)
;
_computing_molecular_graphics
;
OLEX2: a complete structure solution, refinement and analysis program. Dolomanov et al., J. Appl. Cryst. (2009). 42, 339-341
;
_computing_publication_material
;
OLEX2: a complete structure solution, refinement and analysis program. Dolomanov et al., J. Appl. Cryst. (2009). 42, 339-341
;
_computing_structure_refinement 'SHELXL-97 (Sheldrick, 1997)'
_computing_structure_solution
;
A short history of SHELX (Sheldrick, 2007)/Bruker
;
_diffrn_ambient_temperature 173.0
_diffrn_detector CCD
_diffrn_detector_area_resol_mean 15.9578
_diffrn_measured_fraction_theta_full 0.976
_diffrn_measured_fraction_theta_max 0.976
_diffrn_measurement_device 'kappa diffractometer'
_diffrn_measurement_device_type 'multiwire proportional'
_diffrn_measurement_method 'phi and omega scans'
_diffrn_radiation_monochromator graphite
_diffrn_radiation_probe x-ray
_diffrn_radiation_source 'Enhance Ultra (Cu) X-ray Source'
_diffrn_radiation_type CuK\a
_diffrn_radiation_wavelength 1.5418
_diffrn_reflns_av_R_equivalents 0.0412
_diffrn_reflns_av_sigmaI/netI 0.0475
_diffrn_reflns_limit_h_max 7
_diffrn_reflns_limit_h_min -11
_diffrn_reflns_limit_k_max 12
_diffrn_reflns_limit_k_min -11
_diffrn_reflns_limit_l_max 34
_diffrn_reflns_limit_l_min -35
_diffrn_reflns_number 9691
_diffrn_reflns_theta_full 66.50
_diffrn_reflns_theta_max 67.49
_diffrn_reflns_theta_min 4.64
_diffrn_source 'sealed X-ray tube'
_diffrn_source_target Cu
_exptl_absorpt_coefficient_mu 0.530
_exptl_absorpt_correction_T_max 1.00000
_exptl_absorpt_correction_T_min 0.94991
_exptl_absorpt_correction_type multi-scan
_exptl_absorpt_process_details
;
CrysAlisPro, Oxford Diffraction Ltd.,
Version 1.171.33.66 (release 28-04-2010 CrysAlis171 .NET)
(compiled Apr 28 2010,14:27:37)
Empirical absorption correction using spherical harmonics,
implemented in SCALE3 ABSPACK scaling algorithm.
;
_exptl_crystal_colour_primary yellow
_exptl_crystal_density_diffrn 1.237
_exptl_crystal_density_method 'not measured'
_exptl_crystal_description block
_exptl_crystal_F_000 1120
_exptl_crystal_preparation Luminescent
_exptl_crystal_size_max 0.25
_exptl_crystal_size_mid 0.2
_exptl_crystal_size_min 0.18
_refine_diff_density_max 0.305
_refine_diff_density_min -0.170
_refine_diff_density_rms 0.033
_refine_ls_extinction_method none
_refine_ls_goodness_of_fit_ref 1.005
_refine_ls_hydrogen_treatment constr
_refine_ls_matrix_type full
_refine_ls_number_parameters 387
_refine_ls_number_reflns 5039
_refine_ls_number_restraints 0
_refine_ls_restrained_S_all 1.005
_refine_ls_R_factor_all 0.0723
_refine_ls_R_factor_gt 0.0474
_refine_ls_shift/su_max 0.000
_refine_ls_shift/su_mean 0.000
_refine_ls_structure_factor_coef Fsqd
_refine_ls_weighting_details
;
calc w=1/[\s^2^(Fo^2^)+(0.0498P)^2^+0.0000P] where P=(Fo^2^+2Fc^2^)/3
;
_refine_ls_weighting_scheme calc
_refine_ls_wR_factor_gt 0.1076
_refine_ls_wR_factor_ref 0.1135
_reflns_number_gt 3308
_reflns_number_total 5039
_reflns_threshold_expression >2sigma(I)
_cod_data_source_file c6qo00204h2.cif
_cod_data_source_block ZHAO47
_cod_depositor_comments
;
The following automatic conversions were performed:

data item '_symmetry_cell_setting' value 'Monoclinic' was changed to
'monoclinic' in accordance with the
/home/saulius/struct/COD-crude-data/automatic-downloads/DataCite-retrospective/RSC/depositions/lib/dictionaries/cif_core.dic
dictionary named 'cif_core.dic' version 2.4.2 last updated on
2011-04-26.

Automatic conversion script
Id: cif_fix_values 6909 2019-04-08 15:41:33Z antanas 
;
_cod_database_code 1553478

loop_
_space_group_symop_id
_space_group_symop_operation_xyz
1 'x, y, z'
2 '-x, y+1/2, -z+1/2'
3 '-x, -y, -z'
4 'x, -y-1/2, z-1/2'

loop_
_atom_site_label
_atom_site_type_symbol
_atom_site_fract_x
_atom_site_fract_y
_atom_site_fract_z
_atom_site_U_iso_or_equiv
_atom_site_adp_type
_atom_site_occupancy
_atom_site_symmetry_multiplicity
_atom_site_calc_flag
_atom_site_refinement_flags
_atom_site_disorder_assembly
_atom_site_disorder_group
C1 C 0.0960(2) 0.7390(2) 0.10872(8) 0.0390(5) Uani 0.88 1 d P A 1
C2 C -0.0322(2) 0.7707(2) 0.12099(7) 0.0391(5) Uani 0.88 1 d P A 1
C1A C 0.0757(16) 0.7408(17) 0.1353(7) 0.041(4) Uiso 0.12 1 d P A 2
C2A C 0.0263(17) 0.7544(16) 0.0921(6) 0.037(3) Uiso 0.12 1 d P A 2
C11 C 0.21570(18) 0.69969(19) 0.14447(6) 0.0423(4) Uani 1 1 d . . .
C12 C 0.34385(19) 0.7625(2) 0.14412(6) 0.0468(5) Uani 1 1 d . A .
H12 H 0.3537 0.8303 0.1226 0.056 Uiso 1 1 calc R . .
C13 C 0.4575(2) 0.7270(2) 0.17484(8) 0.0618(6) Uani 1 1 d . . .
H13 H 0.5446 0.7718 0.1752 0.074 Uiso 1 1 calc R A .
C14 C 0.4425(3) 0.6250(3) 0.20517(8) 0.0741(7) Uani 1 1 d . A .
H14 H 0.5198 0.5995 0.2264 0.089 Uiso 1 1 calc R . .
C15 C 0.3157(2) 0.5604(2) 0.20459(7) 0.0641(6) Uani 1 1 d . . .
H15 H 0.3064 0.4899 0.2251 0.077 Uiso 1 1 calc R A .
C16 C 0.2045(2) 0.5973(2) 0.17492(6) 0.0508(5) Uani 1 1 d . A .
H16 H 0.1176 0.5525 0.1749 0.061 Uiso 1 1 calc R . .
C21 C -0.0509(2) 0.7782(2) 0.17090(6) 0.0482(5) Uani 1 1 d . . .
C22 C 0.0223(2) 0.8676(2) 0.19992(7) 0.0556(5) Uani 1 1 d . A .
H22 H 0.0882 0.9237 0.1879 0.067 Uiso 1 1 calc R . .
C23 C 0.0034(3) 0.8782(2) 0.24502(8) 0.0655(6) Uani 1 1 d . . .
H23 H 0.0555 0.9406 0.2639 0.079 Uiso 1 1 calc R A .
C24 C -0.0906(2) 0.7986(2) 0.26280(7) 0.0612(6) Uani 1 1 d . A .
H24 H -0.1015 0.8043 0.2945 0.073 Uiso 1 1 calc R . .
C25 C -0.1701(2) 0.7103(2) 0.23602(7) 0.0557(5) Uani 1 1 d . . .
H25 H -0.2372 0.6567 0.2487 0.067 Uiso 1 1 calc R A .
C26 C -0.1503(2) 0.7007(2) 0.18943(7) 0.0571(5) Uani 1 1 d . A .
H26 H -0.2053 0.6407 0.1704 0.069 Uiso 1 1 calc R . .
C31 C -0.1564(2) 0.79990(19) 0.08774(7) 0.0473(5) Uani 1 1 d . . .
C32 C -0.18784(19) 0.73772(19) 0.04519(6) 0.0458(4) Uani 1 1 d . A .
H32 H -0.1235 0.6767 0.0349 0.055 Uiso 1 1 calc R . .
C33 C -0.3114(2) 0.7648(2) 0.01837(7) 0.0512(5) Uani 1 1 d . . .
H33 H -0.3324 0.7206 -0.0100 0.061 Uiso 1 1 calc R A .
C34 C -0.4051(2) 0.8550(2) 0.03200(8) 0.0573(5) Uani 1 1 d . A .
H34 H -0.4896 0.8734 0.0130 0.069 Uiso 1 1 calc R . .
C35 C -0.3761(2) 0.9178(2) 0.07287(7) 0.0560(5) Uani 1 1 d . . .
H35 H -0.4403 0.9805 0.0822 0.067 Uiso 1 1 calc R A .
C36 C -0.2548(2) 0.8909(2) 0.10050(7) 0.0541(5) Uani 1 1 d . A .
H36 H -0.2369 0.9349 0.1290 0.065 Uiso 1 1 calc R . .
C41 C 0.13477(18) 0.75011(19) 0.06048(6) 0.0417(4) Uani 1 1 d . . .
C42 C 0.19873(17) 0.64447(18) 0.04018(6) 0.0399(4) Uani 1 1 d . A .
C43 C 0.24781(18) 0.6620(2) -0.00211(6) 0.0456(4) Uani 1 1 d . . .
H43 H 0.2909 0.5907 -0.0159 0.055 Uiso 1 1 calc R A .
C44 C 0.2352(2) 0.7816(2) -0.02464(6) 0.0501(5) Uani 1 1 d . A .
H44 H 0.2691 0.7918 -0.0536 0.060 Uiso 1 1 calc R . .
C45 C 0.17307(18) 0.8858(2) -0.00456(7) 0.0481(5) Uani 1 1 d . . .
H45 H 0.1645 0.9681 -0.0196 0.058 Uiso 1 1 calc R A .
C46 C 0.12367(18) 0.86986(19) 0.03738(7) 0.0471(5) Uani 1 1 d . A .
H46 H 0.0811 0.9419 0.0509 0.056 Uiso 1 1 calc R . .
C51 C 0.21164(18) 0.51433(19) 0.06317(6) 0.0422(4) Uani 1 1 d . . .
C52 C 0.0912(2) 0.4407(2) 0.06714(7) 0.0495(5) Uani 1 1 d . A .
H52 H 0.0029 0.4733 0.0542 0.059 Uiso 1 1 calc R . .
C53 C 0.0968(2) 0.3214(2) 0.08944(7) 0.0546(5) Uani 1 1 d . . .
H53 H 0.0131 0.2723 0.0906 0.066 Uiso 1 1 calc R A .
C54 C 0.2238(2) 0.2726(2) 0.11021(7) 0.0500(5) Uani 1 1 d . A .
C55 C 0.34940(19) 0.34424(19) 0.10665(6) 0.0441(4) Uani 1 1 d . . .
C56 C 0.34340(19) 0.46535(18) 0.08217(6) 0.0416(4) Uani 1 1 d . A .
C57 C 0.47320(18) 0.5330(2) 0.07905(6) 0.0454(4) Uani 1 1 d . . .
H57 H 0.4719 0.6129 0.0625 0.054 Uiso 1 1 calc R A .
C58 C 0.5968(2) 0.4868(2) 0.09886(7) 0.0511(5) Uani 1 1 d . A .
H58 H 0.6803 0.5343 0.0955 0.061 Uiso 1 1 calc R . .
C59 C 0.6058(2) 0.3680(2) 0.12476(6) 0.0514(5) Uani 1 1 d . . .
C60 C 0.4796(2) 0.2973(2) 0.12818(6) 0.0490(5) Uani 1 1 d . A .
C61 C 0.2330(3) 0.1513(2) 0.13548(7) 0.0602(6) Uani 1 1 d . . .
H61 H 0.1505 0.1008 0.1373 0.072 Uiso 1 1 calc R A .
C62 C 0.3558(3) 0.1087(2) 0.15641(7) 0.0662(6) Uani 1 1 d . A .
H62 H 0.3577 0.0298 0.1736 0.079 Uiso 1 1 calc R . .
C63 C 0.4846(3) 0.1786(2) 0.15372(7) 0.0581(6) Uani 1 1 d . . .
C64 C 0.6134(3) 0.1357(2) 0.17521(8) 0.0717(7) Uani 1 1 d . A .
H64 H 0.6172 0.0566 0.1923 0.086 Uiso 1 1 calc R . .
C65 C 0.7354(3) 0.2052(3) 0.17227(8) 0.0734(7) Uani 1 1 d . . .
H65 H 0.8218 0.1742 0.1874 0.088 Uiso 1 1 calc R A .
C66 C 0.7324(2) 0.3209(3) 0.14710(7) 0.0648(6) Uani 1 1 d . A .
H66 H 0.8169 0.3682 0.1451 0.078 Uiso 1 1 calc R . .

loop_
_atom_site_aniso_label
_atom_site_aniso_U_11
_atom_site_aniso_U_22
_atom_site_aniso_U_33
_atom_site_aniso_U_23
_atom_site_aniso_U_13
_atom_site_aniso_U_12
C1 0.0455(12) 0.0339(11) 0.0365(12) -0.0012(10) -0.0011(11) -0.0020(9)
C2 0.0461(11) 0.0316(10) 0.0390(11) 0.0016(9) 0.0025(9) -0.0020(9)
C11 0.0464(10) 0.0388(10) 0.0421(10) -0.0032(8) 0.0067(8) 0.0010(8)
C12 0.0492(10) 0.0478(11) 0.0431(10) -0.0017(9) 0.0043(8) -0.0032(9)
C13 0.0505(11) 0.0704(16) 0.0624(14) -0.0035(12) -0.0041(10) -0.0101(11)
C14 0.0694(14) 0.0861(19) 0.0604(14) 0.0098(14) -0.0215(12) 0.0070(14)
C15 0.0797(15) 0.0604(14) 0.0492(12) 0.0095(11) -0.0058(11) -0.0082(12)
C16 0.0575(11) 0.0500(12) 0.0451(11) 0.0010(9) 0.0064(9) -0.0038(10)
C21 0.0529(10) 0.0512(12) 0.0409(10) -0.0013(9) 0.0060(8) -0.0045(9)
C22 0.0615(12) 0.0552(13) 0.0503(12) -0.0086(10) 0.0064(9) -0.0060(10)
C23 0.0880(16) 0.0562(14) 0.0519(13) -0.0094(11) 0.0057(11) -0.0048(12)
C24 0.0728(14) 0.0620(14) 0.0490(12) -0.0011(11) 0.0072(10) 0.0068(12)
C25 0.0504(11) 0.0663(14) 0.0509(12) 0.0147(11) 0.0076(9) -0.0001(10)
C26 0.0542(11) 0.0606(14) 0.0542(12) 0.0041(11) -0.0049(9) -0.0058(10)
C31 0.0515(10) 0.0401(11) 0.0483(11) 0.0066(9) -0.0040(8) -0.0046(9)
C32 0.0478(10) 0.0401(10) 0.0496(11) -0.0001(9) 0.0057(8) -0.0013(8)
C33 0.0587(11) 0.0455(11) 0.0467(11) -0.0018(9) -0.0064(9) -0.0051(9)
C34 0.0490(11) 0.0527(13) 0.0676(14) 0.0100(11) -0.0047(10) -0.0043(10)
C35 0.0562(12) 0.0529(12) 0.0611(13) 0.0104(11) 0.0159(10) 0.0073(10)
C36 0.0790(14) 0.0428(11) 0.0411(11) 0.0006(9) 0.0087(10) -0.0020(10)
C41 0.0416(9) 0.0406(10) 0.0429(10) -0.0013(8) 0.0041(7) -0.0026(8)
C42 0.0393(9) 0.0410(10) 0.0382(9) -0.0016(8) -0.0009(7) -0.0017(8)
C43 0.0484(10) 0.0479(11) 0.0405(10) -0.0043(9) 0.0046(8) -0.0010(9)
C44 0.0542(11) 0.0613(13) 0.0345(10) 0.0051(9) 0.0025(8) -0.0070(10)
C45 0.0479(10) 0.0469(11) 0.0475(11) 0.0096(9) -0.0039(8) -0.0024(9)
C46 0.0443(10) 0.0430(11) 0.0536(12) 0.0024(9) 0.0039(8) 0.0022(8)
C51 0.0511(10) 0.0393(10) 0.0367(10) -0.0056(8) 0.0060(8) -0.0013(8)
C52 0.0505(10) 0.0457(11) 0.0517(11) -0.0035(9) 0.0023(9) -0.0043(9)
C53 0.0592(12) 0.0465(12) 0.0586(12) -0.0018(10) 0.0090(10) -0.0142(10)
C54 0.0716(13) 0.0378(10) 0.0415(10) -0.0052(9) 0.0097(9) -0.0044(10)
C55 0.0591(11) 0.0370(10) 0.0361(10) -0.0062(8) 0.0049(8) 0.0005(9)
C56 0.0535(10) 0.0358(10) 0.0358(9) -0.0066(8) 0.0059(8) -0.0003(8)
C57 0.0520(10) 0.0417(10) 0.0427(10) -0.0030(9) 0.0065(8) 0.0001(9)
C58 0.0498(10) 0.0542(12) 0.0488(11) -0.0086(10) 0.0037(9) 0.0005(9)
C59 0.0609(12) 0.0517(12) 0.0405(10) -0.0098(9) 0.0011(9) 0.0104(10)
C60 0.0699(12) 0.0415(11) 0.0354(10) -0.0065(8) 0.0046(9) 0.0095(10)
C61 0.0883(15) 0.0390(11) 0.0547(13) 0.0003(10) 0.0140(11) -0.0065(11)
C62 0.1121(19) 0.0380(11) 0.0491(12) 0.0032(10) 0.0123(12) 0.0066(12)
C63 0.0898(16) 0.0446(12) 0.0397(11) -0.0056(9) 0.0052(10) 0.0128(12)
C64 0.111(2) 0.0552(14) 0.0463(12) -0.0021(11) -0.0039(13) 0.0297(15)
C65 0.0863(17) 0.0723(17) 0.0570(14) -0.0095(13) -0.0125(13) 0.0289(15)
C66 0.0678(13) 0.0700(16) 0.0539(13) -0.0121(12) -0.0050(10) 0.0184(12)

loop_
_atom_type_symbol
_atom_type_description
_atom_type_scat_dispersion_real
_atom_type_scat_dispersion_imag
_atom_type_scat_source
C C 0.0181 0.0091 'International Tables Vol C Tables 4.2.6.8 and 6.1.1.4'
H H 0.0000 0.0000 'International Tables Vol C Tables 4.2.6.8 and 6.1.1.4'

loop_
_geom_angle_atom_site_label_1
_geom_angle_atom_site_label_2
_geom_angle_atom_site_label_3
_geom_angle
C1 C2 C21 118.78(19)
C1 C2 C31 123.8(2)
C2 C1 C11 121.0(2)
C2 C1 C41 123.7(2)
C2 C21 C1A 39.6(6)
C2 C31 C2A 36.8(5)
C1A C2A C31 109.9(12)
C1A C2A C41 113.8(15)
C1A C11 C1 32.5(8)
C2A C1A C11 117.0(16)
C2A C1A C21 111.0(12)
C2A C41 C1 31.0(6)
C11 C1A C21 132.0(13)
C12 C11 C1 118.24(18)
C12 C11 C1A 133.5(7)
C12 C11 C16 119.00(18)
C12 C13 C14 119.0(2)
C13 C12 C11 120.53(19)
C15 C14 C13 120.2(2)
C15 C16 C11 120.91(19)
C16 C11 C1 122.58(17)
C16 C11 C1A 102.1(8)
C16 C15 C14 120.3(2)
C21 C26 C25 120.8(2)
C22 C21 C2 121.97(18)
C22 C21 C1A 100.2(6)
C22 C21 C26 117.02(18)
C23 C22 C21 122.6(2)
C23 C24 C25 121.5(2)
C24 C23 C22 119.4(2)
C24 C25 C26 118.6(2)
C26 C21 C2 120.88(18)
C26 C21 C1A 131.7(6)
C31 C2 C21 117.43(18)
C32 C31 C2 124.95(19)
C32 C31 C2A 93.4(5)
C33 C32 C31 120.36(19)
C34 C33 C32 121.01(19)
C34 C35 C36 120.4(2)
C35 C34 C33 119.70(19)
C35 C36 C31 121.66(19)
C36 C31 C2 118.05(18)
C36 C31 C2A 145.8(5)
C36 C31 C32 116.89(17)
C41 C1 C11 115.10(17)
C41 C2A C31 135.3(11)
C41 C42 C51 120.72(16)
C42 C41 C1 120.32(17)
C42 C41 C2A 131.5(6)
C42 C43 C44 121.37(18)
C43 C42 C41 119.15(18)
C43 C42 C51 120.12(17)
C45 C44 C43 119.50(18)
C45 C46 C41 121.54(19)
C46 C41 C1 120.57(18)
C46 C41 C2A 105.1(7)
C46 C41 C42 118.65(17)
C46 C45 C44 119.79(19)
C51 C56 C55 119.32(17)
C51 C56 C57 123.11(17)
C52 C51 C42 119.47(16)
C52 C51 C56 119.14(18)
C52 C53 C54 120.66(19)
C53 C52 C51 121.82(19)
C53 C54 C55 119.27(19)
C53 C54 C61 122.3(2)
C54 C55 C56 119.70(17)
C55 C54 C61 118.44(19)
C55 C56 C57 117.55(17)
C55 C60 C59 120.63(19)
C55 C60 C63 120.0(2)
C56 C51 C42 121.37(16)
C57 C58 C59 121.78(19)
C58 C57 C56 122.03(19)
C59 C60 C63 119.38(19)
C60 C55 C54 120.16(18)
C60 C55 C56 120.13(17)
C60 C59 C58 117.84(18)
C60 C63 C62 118.3(2)
C61 C62 C63 122.0(2)
C62 C61 C54 121.1(2)
C64 C63 C60 118.9(2)
C64 C63 C62 122.8(2)
C64 C65 C66 120.2(2)
C65 C64 C63 121.6(2)
C65 C66 C59 120.5(2)
C66 C59 C58 122.7(2)
C66 C59 C60 119.5(2)

loop_
_geom_bond_atom_site_label_1
_geom_bond_atom_site_label_2
_geom_bond_distance
C1 C2 1.357(3)
C1 C11 1.522(3)
C1 C41 1.509(3)
C2 C21 1.500(3)
C2 C31 1.484(3)
C1A C2A 1.31(2)
C1A C11 1.402(16)
C1A C21 1.730(18)
C2A C31 1.801(17)
C2A C41 1.470(16)
C11 C12 1.386(3)
C11 C16 1.389(3)
C12 C13 1.384(3)
C13 C14 1.390(3)
C14 C15 1.381(3)
C15 C16 1.354(3)
C21 C22 1.386(3)
C21 C26 1.395(3)
C22 C23 1.362(3)
C23 C24 1.360(3)
C24 C25 1.372(3)
C25 C26 1.407(3)
C31 C32 1.406(3)
C31 C36 1.405(3)
C32 C33 1.377(3)
C33 C34 1.376(3)
C34 C35 1.363(3)
C35 C36 1.370(3)
C41 C42 1.406(3)
C41 C46 1.398(3)
C42 C43 1.388(3)
C42 C51 1.491(3)
C43 C44 1.389(3)
C44 C45 1.384(3)
C45 C46 1.378(3)
C51 C52 1.393(3)
C51 C56 1.414(2)
C52 C53 1.382(3)
C53 C54 1.393(3)
C54 C55 1.422(3)
C54 C61 1.443(3)
C55 C56 1.430(3)
C55 C60 1.419(3)
C56 C57 1.434(3)
C57 C58 1.347(3)
C58 C59 1.431(3)
C59 C60 1.422(3)
C59 C66 1.399(3)
C60 C63 1.425(3)
C61 C62 1.339(3)
C62 C63 1.436(3)
C63 C64 1.393(3)
C64 C65 1.379(4)
C65 C66 1.393(4)

loop_
_geom_torsion_atom_site_label_1
_geom_torsion_atom_site_label_2
_geom_torsion_atom_site_label_3
_geom_torsion_atom_site_label_4
_geom_torsion
C1 C2 C21 C1A -2.5(9)
C1 C2 C21 C22 62.3(3)
C1 C2 C21 C26 -122.0(2)
C1 C2 C31 C2A 0.6(8)
C1 C2 C31 C32 36.0(3)
C1 C2 C31 C36 -147.9(2)
C1 C11 C12 C13 -177.66(19)
C1 C11 C16 C15 176.4(2)
C1 C41 C42 C43 -172.72(17)
C1 C41 C42 C51 8.4(3)
C1 C41 C46 C45 172.62(18)
C2 C1 C11 C1A -1.4(13)
C2 C1 C11 C12 -129.1(2)
C2 C1 C11 C16 55.9(3)
C2 C1 C41 C2A -9.2(12)
C2 C1 C41 C42 -130.4(2)
C2 C1 C41 C46 57.5(3)
C2 C21 C22 C23 178.0(2)
C2 C21 C26 C25 -178.39(19)
C2 C31 C32 C33 174.96(18)
C2 C31 C36 C35 -176.30(19)
C1A C2A C31 C2 1.7(8)
C1A C2A C31 C32 -149.9(12)
C1A C2A C31 C36 56.8(16)
C1A C2A C41 C1 3.8(9)
C1A C2A C41 C42 84.4(14)
C1A C2A C41 C46 -121.2(12)
C1A C11 C12 C13 146.5(11)
C1A C11 C16 C15 -156.1(8)
C1A C21 C22 C23 -146.1(6)
C1A C21 C26 C25 133.6(8)
C2A C1A C11 C1 3.3(8)
C2A C1A C11 C12 77.3(17)
C2A C1A C11 C16 -130.2(13)
C2A C1A C21 C2 0.7(8)
C2A C1A C21 C22 -128.0(12)
C2A C1A C21 C26 90.8(13)
C2A C31 C32 C33 -164.7(5)
C2A C31 C36 C35 149.9(9)
C2A C41 C42 C43 151.2(9)
C2A C41 C42 C51 -27.7(9)
C2A C41 C46 C45 -158.0(7)
C11 C1 C2 C21 5.5(3)
C11 C1 C2 C31 -175.07(17)
C11 C1 C41 C2A 175.6(12)
C11 C1 C41 C42 54.5(2)
C11 C1 C41 C46 -117.69(19)
C11 C1A C2A C31 177.3(10)
C11 C1A C2A C41 -11.9(19)
C11 C1A C21 C2 -179(2)
C11 C1A C21 C22 52.2(15)
C11 C1A C21 C26 -88.9(15)
C11 C12 C13 C14 1.9(3)
C12 C11 C16 C15 1.4(3)
C12 C13 C14 C15 -0.2(4)
C13 C14 C15 C16 -0.9(4)
C14 C15 C16 C11 0.3(3)
C16 C11 C12 C13 -2.5(3)
C21 C2 C31 C2A -180.0(9)
C21 C2 C31 C32 -144.6(2)
C21 C2 C31 C36 31.5(3)
C21 C1A C2A C31 -2.5(15)
C21 C1A C2A C41 168.3(9)
C21 C1A C11 C1 -177(2)
C21 C1A C11 C12 -103.0(15)
C21 C1A C11 C16 49.5(15)
C21 C22 C23 C24 0.0(4)
C22 C21 C26 C25 -2.5(3)
C22 C23 C24 C25 -1.9(4)
C23 C24 C25 C26 1.6(3)
C24 C25 C26 C21 0.7(3)
C26 C21 C22 C23 2.2(3)
C31 C2 C21 C1A 178.1(9)
C31 C2 C21 C22 -117.1(2)
C31 C2 C21 C26 58.6(3)
C31 C2A C41 C1 171(2)
C31 C2A C41 C42 -107.9(13)
C31 C2A C41 C46 46.5(15)
C31 C32 C33 C34 1.4(3)
C32 C31 C36 C35 0.1(3)
C32 C33 C34 C35 -0.6(3)
C33 C34 C35 C36 -0.4(3)
C34 C35 C36 C31 0.7(3)
C36 C31 C32 C33 -1.2(3)
C41 C1 C2 C21 -169.39(19)
C41 C1 C2 C31 10.0(3)
C41 C1 C11 C1A 174.0(13)
C41 C1 C11 C12 46.2(2)
C41 C1 C11 C16 -128.8(2)
C41 C2A C31 C2 -166(2)
C41 C2A C31 C32 42.1(14)
C41 C2A C31 C36 -111.2(14)
C41 C42 C43 C44 0.1(3)
C41 C42 C51 C52 68.4(2)
C41 C42 C51 C56 -109.9(2)
C42 C41 C46 C45 0.3(3)
C42 C43 C44 C45 0.3(3)
C42 C51 C52 C53 -177.84(18)
C42 C51 C56 C55 175.68(16)
C42 C51 C56 C57 -2.9(3)
C43 C42 C51 C52 -110.4(2)
C43 C42 C51 C56 71.2(2)
C43 C44 C45 C46 -0.3(3)
C44 C45 C46 C41 0.0(3)
C46 C41 C42 C43 -0.4(2)
C46 C41 C42 C51 -179.29(15)
C51 C42 C43 C44 179.00(16)
C51 C52 C53 C54 2.2(3)
C51 C56 C57 C58 177.51(18)
C52 C51 C56 C55 -2.6(3)
C52 C51 C56 C57 178.81(18)
C52 C53 C54 C55 -2.6(3)
C52 C53 C54 C61 177.26(19)
C53 C54 C55 C56 0.4(3)
C53 C54 C55 C60 178.97(18)
C53 C54 C61 C62 -177.8(2)
C54 C55 C56 C51 2.2(3)
C54 C55 C56 C57 -179.19(16)
C54 C55 C60 C59 179.85(18)
C54 C55 C60 C63 -0.5(3)
C54 C61 C62 C63 -1.9(3)
C55 C54 C61 C62 2.1(3)
C55 C56 C57 C58 -1.1(3)
C55 C60 C63 C62 0.7(3)
C55 C60 C63 C64 -178.90(18)
C56 C51 C52 C53 0.5(3)
C56 C55 C60 C59 -1.6(3)
C56 C55 C60 C63 178.09(17)
C56 C57 C58 C59 -0.8(3)
C57 C58 C59 C60 1.5(3)
C57 C58 C59 C66 -177.43(19)
C58 C59 C60 C55 -0.3(3)
C58 C59 C60 C63 -179.98(17)
C58 C59 C66 C65 179.4(2)
C59 C60 C63 C62 -179.63(18)
C59 C60 C63 C64 0.8(3)
C60 C55 C56 C51 -176.38(16)
C60 C55 C56 C57 2.3(2)
C60 C59 C66 C65 0.5(3)
C60 C63 C64 C65 -0.1(3)
C61 C54 C55 C56 -179.43(17)
C61 C54 C55 C60 -0.9(3)
C61 C62 C63 C60 0.5(3)
C61 C62 C63 C64 -179.9(2)
C62 C63 C64 C65 -179.6(2)
C63 C64 C65 C66 -0.5(4)
C64 C65 C66 C59 0.3(3)
C66 C59 C60 C55 178.70(18)
C66 C59 C60 C63 -1.0(3)
